data_2212785
loop_
_publ_author_name
'Ndjakou Lenta, Bruno'
'Krishna Prasad Devkota'
'Beate Neumann'
'Etienne Tsamo '
'Norbert Sewald'

_publ_section_title 4-(1,1-Dimethylprop-2-enyl)-1,3,5-trihydroxy-2-(3-methylbut-2-enyl)-9<i>H</i>-xanthen-9-one
_journal_coeditor_code BT2280
_journal_issue 4
_journal_name_full 'Acta Crystallographica Section E'
_journal_page_first o1629
_journal_page_last o1631
_journal_paper_doi 10.1107/S1600536807009907
_journal_volume 63
_journal_year 2007
_chemical_formula_iupac 'C23 H24 O5'
_chemical_formula_moiety 'C23 H24 O5'
_chemical_formula_sum 'C23 H24 O5'
_chemical_formula_weight 380.42
_chemical_melting_point 179
_chemical_name_common 'Allanxanthone A'
_chemical_name_systematic
;
4-(1,1-dimethyl-2-prop-2-enyl)-1,3,5-trihydroxy-2-(3-methylbut-2-enyl)-\
9H-xanthen-9-one
;
_space_group_IT_number 14
_symmetry_cell_setting monoclinic
_symmetry_space_group_name_Hall '-P 2ybc'
_symmetry_space_group_name_H-M 'P 1 21/c 1'
_atom_sites_solution_hydrogens geom
_atom_sites_solution_primary direct
_atom_sites_solution_secondary difmap
_audit_creation_method SHELXL-97
_cell_angle_alpha 90.00
_cell_angle_beta 97.739(3)
_cell_angle_gamma 90.00
_cell_formula_units_Z 4
_cell_length_a 12.9715(8)
_cell_length_b 14.6160(8)
_cell_length_c 10.0330(5)
_cell_measurement_reflns_used 17865
_cell_measurement_temperature 100(2)
_cell_measurement_theta_max 25.028
_cell_measurement_theta_min 2.910
_cell_volume 1884.85(18)
_computing_cell_refinement 'SCALEPACK (Otwinowski & Minor, 1997)'
_computing_data_collection 'COLLECT (Bruker, 2004)'
_computing_data_reduction 'SCALEPACK and DENZO (Otwinowski & Minor, 1997)'
_computing_molecular_graphics 'SHELXTL-Plus (Siemens, 1990)'
_computing_publication_material SHELXL97
_computing_structure_refinement 'SHELXL97 (Sheldrick, 1997)'
_computing_structure_solution 'SHELXS97 (Sheldrick, 1997\\bbr01)'
_diffrn_ambient_temperature 100(2)
_diffrn_measured_fraction_theta_full 0.996
_diffrn_measured_fraction_theta_max 0.996
_diffrn_measurement_device_type 'Nonius KappaCCD'
_diffrn_measurement_method CCD
_diffrn_radiation_monochromator graphite
_diffrn_radiation_source 'fine-focus sealed tube'
_diffrn_radiation_type MoK\a
_diffrn_radiation_wavelength 0.71073
_diffrn_reflns_av_R_equivalents 0.070
_diffrn_reflns_av_sigmaI/netI 0.0504
_diffrn_reflns_limit_h_max 15
_diffrn_reflns_limit_h_min -15
_diffrn_reflns_limit_k_max 17
_diffrn_reflns_limit_k_min -16
_diffrn_reflns_limit_l_max 11
_diffrn_reflns_limit_l_min -11
_diffrn_reflns_number 20114
_diffrn_reflns_theta_full 25.00
_diffrn_reflns_theta_max 25.00
_diffrn_reflns_theta_min 3.17
_exptl_absorpt_coefficient_mu 0.094
_exptl_absorpt_correction_T_max 0.9981
_exptl_absorpt_correction_T_min 0.9724
_exptl_absorpt_correction_type multi-scan
_exptl_absorpt_process_details '(DENZO and SCALEPACK; Otwinowski & Minor, 1997)'
_exptl_crystal_colour 'light yellow'
_exptl_crystal_density_diffrn 1.341
_exptl_crystal_density_method 'not measured'
_exptl_crystal_description needle
_exptl_crystal_F_000 808
_exptl_crystal_size_max 0.30
_exptl_crystal_size_mid 0.08
_exptl_crystal_size_min 0.02
_refine_diff_density_max 0.389
_refine_diff_density_min -0.206
_refine_ls_extinction_method none
_refine_ls_goodness_of_fit_ref 1.013
_refine_ls_hydrogen_treatment constr
_refine_ls_matrix_type full
_refine_ls_number_parameters 260
_refine_ls_number_reflns 3296
_refine_ls_number_restraints 0
_refine_ls_restrained_S_all 1.013
_refine_ls_R_factor_all 0.0794
_refine_ls_R_factor_gt 0.0476
_refine_ls_shift/su_max 0.000
_refine_ls_shift/su_mean 0.000
_refine_ls_structure_factor_coef Fsqd
_refine_ls_weighting_details 'calc w=1/[\s^2^(Fo^2^)+(0.0771P)^2^+0.0324P] where P=(Fo^2^+2Fc^2^)/3'
_refine_ls_weighting_scheme calc
_refine_ls_wR_factor_gt 0.1178
_refine_ls_wR_factor_ref 0.1340
_reflns_number_gt 2259
_reflns_number_total 3296
_reflns_threshold_expression I>2\s(I)
_cod_data_source_file bt2280.cif
_cod_data_source_block I
_cod_depositor_comments
;
The following automatic conversions were performed:
'_symmetry_cell_setting' value 'Monoclinic' changed to 'monoclinic'
according to '/home/saulius/struct/CIF-dictionaries/cif_core.dic'
dictionary named 'cif_core.dic' version 2.4.1 from 2010-06-29.

Automatic conversion script
Id: cif_fix_enum 1527 2010-12-29 10:47:43Z saulius 

The following automatic conversions were performed:

'_symmetry_cell_setting' value 'Monoclinic' changed to 'monoclinic'
according to /home/saulius/struct/CIF-dictionaries/cif_core.dic
dictionary named 'cif_core.dic' version 2.4.1 from 2010-06-29.

Automatic conversion script
Id: cif_fix_values 1715 2011-07-08 13:25:40Z adriana 
;
_cod_original_sg_symbol_H-M 'P 21/c'
_cod_database_code 2212785
_cod_database_fobs_code 2212785

loop_
_symmetry_equiv_pos_as_xyz
'x, y, z'
'-x, y+1/2, -z+1/2'
'-x, -y, -z'
'x, -y-1/2, z-1/2'

loop_
_atom_site_type_symbol
_atom_site_label
_atom_site_fract_x
_atom_site_fract_y
_atom_site_fract_z
_atom_site_U_iso_or_equiv
_atom_site_adp_type
_atom_site_calc_flag
_atom_site_refinement_flags
_atom_site_occupancy
O O1 0.53914(11) 0.51704(9) 0.30562(14) 0.0263(4) Uani d . 1
H H1 0.4895 0.4870 0.3293 0.039 Uiso calc R 1
O O2 0.63867(10) 0.62125(9) 0.15454(12) 0.0221(3) Uani d . 1
O O3 0.89840(12) 0.62945(10) -0.13749(14) 0.0329(4) Uani d . 1
H H3 0.8931 0.5722 -0.1347 0.049 Uiso calc R 1
O O4 0.75453(11) 0.90466(9) -0.01881(14) 0.0261(4) Uani d . 1
H H4 0.7091 0.9250 0.0256 0.039 Uiso calc R 1
O O5 0.61155(11) 0.90046(9) 0.13688(12) 0.0241(3) Uani d . 1
C C1 0.48170(17) 0.79730(13) 0.2950(2) 0.0247(5) Uani d . 1
H H1A 0.4706 0.8616 0.2940 0.030 Uiso calc R 1
C C2 0.42530(16) 0.74168(14) 0.3685(2) 0.0267(5) Uani d . 1
H H2 0.3742 0.7677 0.4165 0.032 Uiso calc R 1
C C3 0.44220(16) 0.64693(13) 0.3738(2) 0.0253(5) Uani d . 1
H H3A 0.4029 0.6095 0.4257 0.030 Uiso calc R 1
C C4 0.51559(16) 0.60774(13) 0.30399(19) 0.0222(5) Uani d . 1
C C5 0.57083(15) 0.66519(13) 0.22619(18) 0.0203(5) Uani d . 1
C C6 0.69541(15) 0.66932(13) 0.07252(18) 0.0200(5) Uani d . 1
C C7 0.75723(15) 0.61667(13) -0.00224(18) 0.0213(5) Uani d . 1
C C8 0.82543(16) 0.66819(14) -0.06997(19) 0.0230(5) Uani d . 1
C C9 0.82763(15) 0.76433(13) -0.07515(18) 0.0216(5) Uani d . 1
C C10 0.75815(16) 0.81244(13) -0.00870(18) 0.0211(5) Uani d . 1
C C11 0.69104(15) 0.76573(13) 0.06992(18) 0.0210(5) Uani d . 1
C C12 0.61968(15) 0.81416(13) 0.14241(18) 0.0202(5) Uani d . 1
C C13 0.55570(15) 0.75917(13) 0.22135(18) 0.0206(5) Uani d . 1
C C14 0.75350(16) 0.51077(13) -0.00389(19) 0.0246(5) Uani d . 1
C C15 0.8181(2) 0.47420(15) 0.1219(2) 0.0367(6) Uani d . 1
H H15A 0.8139 0.4073 0.1226 0.055 Uiso calc R 1
H H15B 0.7914 0.4987 0.2015 0.055 Uiso calc R 1
H H15C 0.8907 0.4930 0.1229 0.055 Uiso calc R 1
C C16 0.64063(18) 0.47360(15) -0.0137(2) 0.0350(6) Uani d . 1
H H16A 0.6393 0.4094 -0.0423 0.052 Uiso calc R 1
H H16B 0.5950 0.5097 -0.0795 0.052 Uiso calc R 1
H H16C 0.6164 0.4782 0.0744 0.052 Uiso calc R 1
C C17 0.78859(19) 0.47269(14) -0.1323(2) 0.0344(6) Uani d . 1
H H17 0.7514 0.4928 -0.2152 0.041 Uiso calc R 1
C C18 0.8661(2) 0.41416(16) -0.1394(3) 0.0464(7) Uani d . 1
H H18A 0.9057 0.3920 -0.0593 0.056 Uiso calc R 1
H H18B 0.8820 0.3944 -0.2245 0.056 Uiso calc R 1
C C19 0.90352(17) 0.81219(14) -0.1548(2) 0.0265(5) Uani d . 1
H H19A 0.8914 0.7901 -0.2489 0.032 Uiso calc R 1
H H19B 0.8888 0.8787 -0.1561 0.032 Uiso calc R 1
C C20 1.01701(17) 0.79738(14) -0.1000(2) 0.0296(5) Uani d . 1
H H20 1.0546 0.7555 -0.1475 0.035 Uiso calc R 1
C C21 1.06878(18) 0.83671(15) 0.0070(2) 0.0309(5) Uani d . 1
C C22 1.01953(18) 0.90086(16) 0.0977(2) 0.0343(6) Uani d . 1
H H22A 0.9477 0.9136 0.0585 0.051 Uiso calc R 1
H H22B 1.0590 0.9582 0.1074 0.051 Uiso calc R 1
H H22C 1.0199 0.8725 0.1863 0.051 Uiso calc R 1
C C23 1.18282(18) 0.81956(17) 0.0499(3) 0.0438(6) Uani d . 1
H H23A 1.2094 0.7783 -0.0145 0.066 Uiso calc R 1
H H23B 1.1926 0.7915 0.1395 0.066 Uiso calc R 1
H H23C 1.2207 0.8777 0.0528 0.066 Uiso calc R 1

loop_
_atom_site_aniso_label
_atom_site_aniso_U_11
_atom_site_aniso_U_22
_atom_site_aniso_U_33
_atom_site_aniso_U_12
_atom_site_aniso_U_13
_atom_site_aniso_U_23
O1 0.0285(9) 0.0174(7) 0.0350(8) -0.0031(6) 0.0115(6) 0.0012(6)
O2 0.0239(8) 0.0178(7) 0.0261(7) -0.0004(6) 0.0093(6) -0.0007(6)
O3 0.0373(10) 0.0258(8) 0.0401(9) 0.0022(7) 0.0215(7) -0.0030(7)
O4 0.0279(9) 0.0169(7) 0.0350(8) 0.0003(6) 0.0098(6) 0.0015(6)
O5 0.0268(8) 0.0163(8) 0.0300(8) 0.0008(6) 0.0066(6) -0.0006(5)
C1 0.0285(12) 0.0185(11) 0.0274(11) 0.0007(9) 0.0049(9) -0.0011(8)
C2 0.0247(12) 0.0264(12) 0.0307(12) 0.0021(9) 0.0093(9) -0.0030(9)
C3 0.0250(12) 0.0266(12) 0.0253(11) -0.0032(9) 0.0075(9) 0.0003(8)
C4 0.0242(12) 0.0193(11) 0.0231(10) -0.0022(8) 0.0036(8) -0.0010(8)
C5 0.0203(11) 0.0215(11) 0.0193(10) -0.0006(8) 0.0032(8) -0.0022(8)
C6 0.0186(11) 0.0189(10) 0.0222(11) -0.0028(8) 0.0021(8) 0.0025(8)
C7 0.0229(12) 0.0180(11) 0.0223(10) -0.0003(8) 0.0010(8) -0.0009(8)
C8 0.0240(12) 0.0252(11) 0.0202(10) 0.0027(9) 0.0041(9) -0.0024(8)
C9 0.0219(11) 0.0221(11) 0.0207(11) -0.0006(9) 0.0018(8) 0.0013(8)
C10 0.0224(12) 0.0172(10) 0.0228(11) -0.0008(8) -0.0010(8) 0.0009(8)
C11 0.0207(11) 0.0207(11) 0.0210(11) 0.0007(8) 0.0007(8) 0.0001(8)
C12 0.0211(11) 0.0193(11) 0.0194(10) 0.0004(8) -0.0007(8) -0.0009(8)
C13 0.0214(11) 0.0183(10) 0.0214(10) -0.0006(8) 0.0010(8) -0.0017(8)
C14 0.0277(13) 0.0193(11) 0.0281(11) 0.0016(9) 0.0080(9) -0.0019(8)
C15 0.0462(16) 0.0263(12) 0.0362(13) 0.0054(11) 0.0008(10) -0.0006(10)
C16 0.0365(14) 0.0266(12) 0.0424(13) -0.0029(10) 0.0073(11) -0.0029(10)
C17 0.0413(15) 0.0276(12) 0.0362(12) -0.0038(11) 0.0121(10) -0.0024(10)
C18 0.0597(19) 0.0300(14) 0.0556(17) 0.0042(12) 0.0307(13) -0.0065(11)
C19 0.0317(13) 0.0222(11) 0.0271(11) -0.0009(9) 0.0090(9) 0.0011(8)
C20 0.0297(13) 0.0245(12) 0.0376(13) -0.0016(9) 0.0156(10) 0.0009(9)
C21 0.0299(13) 0.0281(12) 0.0360(13) -0.0013(10) 0.0089(10) 0.0059(10)
C22 0.0335(14) 0.0396(14) 0.0300(12) -0.0015(11) 0.0053(10) 0.0010(10)
C23 0.0273(14) 0.0464(15) 0.0584(16) -0.0044(11) 0.0080(11) -0.0037(12)

loop_
_atom_type_symbol
_atom_type_description
_atom_type_scat_dispersion_real
_atom_type_scat_dispersion_imag
_atom_type_scat_source
C C 0.0033 0.0016 'International Tables Vol C Tables 4.2.6.8 and 6.1.1.4'
H H 0.0000 0.0000 'International Tables Vol C Tables 4.2.6.8 and 6.1.1.4'
O O 0.0106 0.0060 'International Tables Vol C Tables 4.2.6.8 and 6.1.1.4'

loop_
_geom_angle_atom_site_label_1
_geom_angle_atom_site_label_2
_geom_angle_atom_site_label_3
_geom_angle
C4 O1 H1 109.5
C5 O2 C6 120.69(15)
C8 O3 H3 109.5
C10 O4 H4 109.5
C2 C1 C13 119.96(18)
C2 C1 H1A 120.0
C13 C1 H1A 120.0
C1 C2 C3 120.87(19)
C1 C2 H2 119.6
C3 C2 H2 119.6
C4 C3 C2 120.40(18)
C4 C3 H3A 119.8
C2 C3 H3A 119.8
O1 C4 C3 124.59(17)
O1 C4 C5 117.27(17)
C3 C4 C5 118.14(18)
O2 C5 C13 122.94(17)
O2 C5 C4 115.02(17)
C13 C5 C4 122.03(18)
O2 C6 C7 115.65(17)
O2 C6 C11 120.01(17)
C7 C6 C11 124.32(18)
C6 C7 C8 114.08(17)
C6 C7 C14 122.40(17)
C8 C7 C14 123.47(17)
O3 C8 C7 122.94(18)
O3 C8 C9 112.26(17)
C7 C8 C9 124.79(18)
C10 C9 C8 118.19(18)
C10 C9 C19 122.00(18)
C8 C9 C19 119.80(17)
O4 C10 C9 119.28(17)
O4 C10 C11 120.09(17)
C9 C10 C11 120.63(18)
C6 C11 C10 117.57(17)
C6 C11 C12 120.63(17)
C10 C11 C12 121.80(18)
O5 C12 C11 121.57(17)
O5 C12 C13 121.41(17)
C11 C12 C13 117.02(17)
C5 C13 C1 118.57(17)
C5 C13 C12 118.37(17)
C1 C13 C12 123.04(17)
C15 C14 C17 112.32(18)
C15 C14 C7 109.31(16)
C17 C14 C7 111.13(16)
C15 C14 C16 109.91(18)
C17 C14 C16 101.80(17)
C7 C14 C16 112.23(16)
C14 C15 H15A 109.5
C14 C15 H15B 109.5
H15A C15 H15B 109.5
C14 C15 H15C 109.5
H15A C15 H15C 109.5
H15B C15 H15C 109.5
C14 C16 H16A 109.5
C14 C16 H16B 109.5
H16A C16 H16B 109.5
C14 C16 H16C 109.5
H16A C16 H16C 109.5
H16B C16 H16C 109.5
C18 C17 C14 126.3(2)
C18 C17 H17 116.8
C14 C17 H17 116.8
C17 C18 H18A 120.0
C17 C18 H18B 120.0
H18A C18 H18B 120.0
C20 C19 C9 114.17(16)
C20 C19 H19A 108.7
C9 C19 H19A 108.7
C20 C19 H19B 108.7
C9 C19 H19B 108.7
H19A C19 H19B 107.6
C21 C20 C19 126.6(2)
C21 C20 H20 116.7
C19 C20 H20 116.7
C20 C21 C23 122.3(2)
C20 C21 C22 123.5(2)
C23 C21 C22 114.24(19)
C21 C22 H22A 109.5
C21 C22 H22B 109.5
H22A C22 H22B 109.5
C21 C22 H22C 109.5
H22A C22 H22C 109.5
H22B C22 H22C 109.5
C21 C23 H23A 109.5
C21 C23 H23B 109.5
H23A C23 H23B 109.5
C21 C23 H23C 109.5
H23A C23 H23C 109.5
H23B C23 H23C 109.5

loop_
_geom_bond_atom_site_label_1
_geom_bond_atom_site_label_2
_geom_bond_distance
O1 C4 1.360(2)
O1 H1 0.8400
O2 C5 1.369(2)
O2 C6 1.370(2)
O3 C8 1.359(2)
O3 H3 0.8400
O4 C10 1.352(2)
O4 H4 0.8400
O5 C12 1.266(2)
C1 C2 1.373(3)
C1 C13 1.403(3)
C1 H1A 0.9500
C2 C3 1.402(3)
C2 H2 0.9500
C3 C4 1.380(3)
C3 H3A 0.9500
C4 C5 1.406(3)
C5 C13 1.388(3)
C6 C7 1.400(3)
C6 C11 1.410(3)
C7 C8 1.405(3)
C7 C14 1.549(3)
C8 C9 1.407(3)
C9 C10 1.383(3)
C9 C19 1.520(3)
C10 C11 1.425(3)
C11 C12 1.438(3)
C12 C13 1.462(3)
C14 C15 1.515(3)
C14 C17 1.528(3)
C14 C16 1.552(3)
C15 H15A 0.9800
C15 H15B 0.9800
C15 H15C 0.9800
C16 H16A 0.9800
C16 H16B 0.9800
C16 H16C 0.9800
C17 C18 1.330(3)
C17 H17 0.9500
C18 H18A 0.9500
C18 H18B 0.9500
C19 C20 1.516(3)
C19 H19A 0.9900
C19 H19B 0.9900
C20 C21 1.318(3)
C20 H20 0.9500
C21 C23 1.505(3)
C21 C22 1.508(3)
C22 H22A 0.9800
C22 H22B 0.9800
C22 H22C 0.9800
C23 H23A 0.9800
C23 H23B 0.9800
C23 H23C 0.9800

loop_
_geom_hbond_atom_site_label_D
_geom_hbond_atom_site_label_H
_geom_hbond_atom_site_label_A
_geom_hbond_site_symmetry_A
_geom_hbond_distance_DH
_geom_hbond_distance_HA
_geom_hbond_distance_DA
_geom_hbond_angle_DHA
_geom_hbond_publ_flag
O1 H1 O5 2_645 0.8400 1.8800 2.713(2) 169.00 yes
O4 H4 O5 . 0.8400 1.8300 2.581(2) 148.00 yes
C1 H1A O1 2_655 0.9500 2.4800 3.367(2) 155.00 yes

loop_
_cod_related_entry_id
_cod_related_entry_database
_cod_related_entry_code
1 ChemSpider 552557
